data_7000457
loop_
_publ_author_name
'Zangl, Anna'
'Kl\"ufers, Peter'
'Schaniel, Dominik'
'Woike, Theo'

_publ_section_title
;
 Photoinduced linkage isomerism of {RuNO}6 complexes with bioligands
 and related chelators
;
_journal_issue 6
_journal_name_full 'Dalton Transactions'
_journal_page_first 1034
_journal_page_last 1045
_journal_paper_doi 10.1039/b812246f
_journal_year 2009
_chemical_compound_source
;
K2[Ru(NO)Cl5] (500 mg, 1.29 mmol) is suspended in 200 mL Ethanol/H2O (3/1),
then a solution of thiodiglycolic acid (194 mg, 1.29 mmol) and KOH (145 mg,
2.58 mmol) in 7 mL H2O is added dropwise. The mixture is refluxed for 1 hour,
filtered and evaporated to dryness an a rotary evaporator. The residue is
solved in 2.5 mL H2O. Slow evaporation of the solvent yields brown crystals
which are filtered, washed with 20 mL Ethanol/H2O (3/1) and 100 mL
diethylether, and vacuum-dried.
;
_chemical_formula_moiety 'C4 H4 Cl2 N O5 Ru S, K, H2 O'
_chemical_formula_sum 'C4 H6 Cl2 K N O6 Ru S'
_chemical_formula_weight 407.23
_chemical_name_common 'K(Ru(NO)Cl2(ThiodiglyH-2)) H2O'
_space_group_IT_number 29
_symmetry_cell_setting orthorhombic
_symmetry_Int_Tables_number 29
_symmetry_space_group_name_Hall 'P 2c -2ac'
_symmetry_space_group_name_H-M 'P c a 21'
_atom_sites_solution_hydrogens geom
_atom_sites_solution_primary direct
_atom_sites_solution_secondary difmap
_audit_block_code Ru_NO_Cl_Cl_ThiodiglyH-2_K_H2O_kn144_Zangl
_audit_creation_date 28-Mar-07
_audit_creation_method 'form98_non/compatible with shelxl97-2'
_cell_angle_alpha 90.00
_cell_angle_beta 90.00
_cell_angle_gamma 90.00
_cell_formula_units_Z 8
_cell_length_a 13.2788(2)
_cell_length_b 7.11970(10)
_cell_length_c 24.9008(5)
_cell_measurement_reflns_used 23628
_cell_measurement_temperature 200(2)
_cell_measurement_theta_max 27.485
_cell_measurement_theta_min 3.134
_cell_volume 2354.15(7)
_computing_cell_refinement 'HKL Scalepack (Otwinowski & Minor 1997)'
_computing_data_collection 'Collect (Bruker AXS BV, 1997-2004)'
_computing_data_reduction 'HKL Denzo and Scalepack (Otwinowski & Minor 1997)'
_computing_structure_refinement 'SHELXL-97 (G. M. Sheldrick. University of G\"ottingen, 97-2 version)'
_computing_structure_solution
;
A. Altomare, M. C. Burla, M. Camalli, G. L. Cascarano, C. Giacovazzo, A.
Guagliardi, A. G. G. Moliterni, G. Polidori, R. Spagna: SIR97: a new tool for
crystal structure determination and refinement; J. Appl. Crystallogr. 1999,
32, 115-119.
;
_diffrn_ambient_temperature 200(2)
_diffrn_detector_area_resol_mean 9
_diffrn_measured_fraction_theta_full 0.996
_diffrn_measured_fraction_theta_max 0.996
_diffrn_measurement_device '95mm CCD camera on \k-goniostat'
_diffrn_measurement_device_type KappaCCD
_diffrn_radiation_collimation 0.20
_diffrn_radiation_monochromator 'MONTEL, graded multilayered X-ray optics'
_diffrn_radiation_source 'rotating anode'
_diffrn_radiation_type MoK\a
_diffrn_radiation_wavelength 0.71073
_diffrn_reflns_av_R_equivalents 0.0392
_diffrn_reflns_av_sigmaI/netI 0.0383
_diffrn_reflns_limit_h_max 17
_diffrn_reflns_limit_h_min -16
_diffrn_reflns_limit_k_max 9
_diffrn_reflns_limit_k_min -8
_diffrn_reflns_limit_l_max 32
_diffrn_reflns_limit_l_min -32
_diffrn_reflns_number 24872
_diffrn_reflns_theta_full 27.49
_diffrn_reflns_theta_max 27.49
_diffrn_reflns_theta_min 3.18
_exptl_absorpt_coefficient_mu 2.325
_exptl_absorpt_correction_type multi-scan
_exptl_absorpt_process_details
;
Sheldrick, G.M. SADABS. Version 2. Multi-Scan Absorption Correction Program.
University of G\"ottingen, Germany, 2001.

spherical correction included with mu*r = 0.060, leads to Tmin/Tmax = 0.0910
;
_exptl_crystal_colour brown
_exptl_crystal_density_diffrn 2.29802(7)
_exptl_crystal_density_method 'not measured'
_exptl_crystal_description platelet
_exptl_crystal_F_000 1584
_exptl_crystal_size_max 0.09
_exptl_crystal_size_mid 0.04
_exptl_crystal_size_min 0.02
_refine_diff_density_max 0.459
_refine_diff_density_min -0.532
_refine_diff_density_rms 0.085
_refine_ls_abs_structure_details 'Flack H D (1983), Acta Cryst. A39, 876-881'
_refine_ls_abs_structure_Flack -0.02(2)
_refine_ls_extinction_method none
_refine_ls_goodness_of_fit_ref 1.024
_refine_ls_hydrogen_treatment mixed
_refine_ls_matrix_type full
_refine_ls_number_parameters 306
_refine_ls_number_reflns 5300
_refine_ls_number_restraints 7
_refine_ls_restrained_S_all 1.023
_refine_ls_R_factor_all 0.0326
_refine_ls_R_factor_gt 0.0248
_refine_ls_shift/su_max 0.003
_refine_ls_shift/su_mean 0.000
_refine_ls_structure_factor_coef Fsqd
_refine_ls_weighting_scheme calc
_refine_ls_wR_factor_gt 0.0478
_refine_ls_wR_factor_ref 0.0502
_reflns_number_gt 4702
_reflns_number_total 5300
_reflns_threshold_expression >2sigma(I)
_cod_data_source_file b812246f.txt
_cod_data_source_block 5
_cod_database_code 7000457

loop_
_symmetry_equiv_pos_as_xyz
'x, y, z'
'-x, -y, z+1/2'
'-x+1/2, y, z+1/2'
'x+1/2, -y, z'

loop_
_atom_site_label
_atom_site_type_symbol
_atom_site_fract_x
_atom_site_fract_y
_atom_site_fract_z
_atom_site_U_iso_or_equiv
_atom_site_adp_type
_atom_site_occupancy
_atom_site_symmetry_multiplicity
_atom_site_calc_flag
_atom_site_refinement_flags
_atom_site_disorder_assembly
_atom_site_disorder_group
Ru1 Ru -0.722711(19) -0.33551(4) 0.189591(10) 0.01751(7) Uani 1 1 d . . .
Ru2 Ru -1.06750(2) -0.84063(4) -0.102467(10) 0.01774(7) Uani 1 1 d . . .
K1 K -0.79221(7) -0.61426(13) 0.04868(4) 0.0370(2) Uani 1 1 d . . .
K2 K -1.49569(7) -0.88126(12) 0.03792(4) 0.0349(2) Uani 1 1 d . . .
Cl1 Cl -0.86575(7) -0.32381(14) 0.13210(4) 0.0300(2) Uani 1 1 d . . .
Cl2 Cl -0.81044(7) -0.48190(13) 0.26165(4) 0.0255(2) Uani 1 1 d . . .
Cl3 Cl -0.92437(7) -0.82071(14) -0.04502(4) 0.0282(2) Uani 1 1 d . . .
Cl4 Cl -0.97754(6) -0.97873(14) -0.17512(4) 0.0268(2) Uani 1 1 d . . .
S3 S -0.57331(7) -0.37849(14) 0.23657(4) 0.0214(2) Uani 1 1 d . . .
S8 S -1.21748(6) -0.88966(14) -0.14863(4) 0.0206(2) Uani 1 1 d . . .
O1 O -0.7720(2) 0.0324(4) 0.23002(12) 0.0412(7) Uani 1 1 d . . .
O2 O -1.0189(2) -0.4756(4) -0.14442(11) 0.0339(6) Uani 1 1 d . . .
O11 O -0.69792(19) -0.5945(3) 0.16001(10) 0.0226(6) Uani 1 1 d . . .
O12 O -0.6051(2) -0.8536(4) 0.15719(12) 0.0336(7) Uani 1 1 d . . .
O51 O -0.63455(18) -0.2597(3) 0.12663(9) 0.0225(6) Uani 1 1 d . . .
O52 O -0.4812(2) -0.2180(4) 0.09407(11) 0.0363(7) Uani 1 1 d . . .
O61 O -1.08871(19) -1.1018(3) -0.07326(10) 0.0224(6) Uani 1 1 d . . .
O62 O -1.1819(2) -1.3596(4) -0.06796(12) 0.0346(7) Uani 1 1 d . . .
O91 O -0.7093(3) -0.9513(6) 0.05814(17) 0.0478(9) Uani 1 1 d D . .
H911 H -0.695(4) -0.949(8) 0.0856(11) 0.07(2) Uiso 1 1 d D . .
H912 H -0.719(4) -1.048(4) 0.052(2) 0.08(2) Uiso 1 1 d D . .
O92 O -1.5764(3) -0.5415(5) 0.03043(16) 0.0493(9) Uani 1 1 d D . .
H921 H -1.602(4) -0.536(7) 0.0053(13) 0.059 Uiso 1 1 d D . .
H922 H -1.579(4) -0.449(5) 0.042(2) 0.08(3) Uiso 1 1 d D . .
O101 O -1.15584(19) -0.7676(4) -0.03914(9) 0.0233(6) Uani 1 1 d . . .
O102 O -1.3078(2) -0.7256(4) -0.00609(11) 0.0345(7) Uani 1 1 d . . .
N1 N -0.7491(2) -0.1116(5) 0.21386(13) 0.0230(7) Uani 1 1 d . . .
N2 N -1.0431(2) -0.6172(4) -0.12715(12) 0.0214(7) Uani 1 1 d . . .
C1 C -0.6233(3) -0.6992(5) 0.17651(15) 0.0248(10) Uani 1 1 d . . .
C2 C -0.5600(3) -0.6258(5) 0.22287(18) 0.0242(9) Uani 1 1 d . . .
H21 H -0.4883 -0.6522 0.2150 0.038(4) Uiso 1 1 calc R . .
H22 H -0.5782 -0.6965 0.2557 0.038(4) Uiso 1 1 calc R . .
C4 C -0.4926(3) -0.2640(5) 0.18787(17) 0.0252(8) Uani 1 1 d . . .
H41 H -0.4764 -0.1364 0.2011 0.038(4) Uiso 1 1 calc R . .
H42 H -0.4286 -0.3350 0.1855 0.038(4) Uiso 1 1 calc R . .
C5 C -0.5367(3) -0.2477(5) 0.13253(16) 0.0250(9) Uani 1 1 d . . .
C6 C -1.1637(3) -1.2067(5) -0.08806(14) 0.0217(8) Uani 1 1 d . . .
C7 C -1.2287(3) -1.1390(5) -0.13348(18) 0.0239(9) Uani 1 1 d . . .
H71 H -1.2999 -1.1666 -0.1247 0.038(4) Uiso 1 1 calc R . .
H72 H -1.2113 -1.2113 -0.1661 0.038(4) Uiso 1 1 calc R . .
C9 C -1.2977(3) -0.7749(5) -0.10008(17) 0.0278(8) Uani 1 1 d . . .
H91 H -1.3147 -0.6481 -0.1136 0.038(4) Uiso 1 1 calc R . .
H92 H -1.3613 -0.8468 -0.0972 0.038(4) Uiso 1 1 calc R . .
C10 C -1.2521(3) -0.7553(5) -0.04415(15) 0.0233(9) Uani 1 1 d . . .

loop_
_atom_site_aniso_label
_atom_site_aniso_U_11
_atom_site_aniso_U_22
_atom_site_aniso_U_33
_atom_site_aniso_U_23
_atom_site_aniso_U_13
_atom_site_aniso_U_12
Ru1 0.02131(15) 0.01488(15) 0.01634(14) -0.00015(15) -0.00018(11) 0.00125(11)
Ru2 0.02134(15) 0.01495(15) 0.01692(14) 0.00094(15) 0.00048(11) -0.00078(11)
K1 0.0473(6) 0.0272(5) 0.0366(5) -0.0009(4) 0.0028(4) 0.0040(4)
K2 0.0437(5) 0.0264(5) 0.0345(5) -0.0006(4) 0.0039(4) 0.0001(4)
Cl1 0.0278(5) 0.0362(6) 0.0260(5) 0.0009(4) -0.0061(4) 0.0033(4)
Cl2 0.0289(5) 0.0255(5) 0.0221(5) 0.0029(4) 0.0028(3) -0.0032(4)
Cl3 0.0259(5) 0.0351(6) 0.0235(5) -0.0010(4) -0.0032(4) -0.0011(4)
Cl4 0.0305(6) 0.0279(5) 0.0221(5) -0.0017(4) 0.0033(3) 0.0040(4)
S3 0.0247(5) 0.0195(5) 0.0199(5) -0.0001(4) -0.0036(4) -0.0023(4)
S8 0.0241(5) 0.0181(5) 0.0197(5) 0.0005(4) -0.0013(4) -0.0002(4)
O1 0.066(2) 0.0188(16) 0.0387(17) -0.0017(14) 0.0138(15) 0.0111(15)
O2 0.0463(18) 0.0216(15) 0.0339(16) 0.0075(13) 0.0099(13) -0.0072(14)
O11 0.0288(13) 0.0169(14) 0.0222(14) -0.0050(11) -0.0020(11) 0.0033(11)
O12 0.0369(15) 0.0161(15) 0.0477(18) -0.0088(13) -0.0046(14) 0.0022(12)
O51 0.0254(15) 0.0239(15) 0.0182(13) 0.0024(12) 0.0051(10) 0.0003(12)
O52 0.0360(16) 0.0345(17) 0.0383(17) 0.0113(14) 0.0142(13) 0.0065(13)
O61 0.0264(14) 0.0167(14) 0.0240(14) 0.0036(12) -0.0026(11) 0.0015(11)
O62 0.0393(17) 0.0183(15) 0.0460(18) 0.0104(13) 0.0005(14) -0.0029(13)
O91 0.076(3) 0.029(2) 0.038(2) 0.0034(17) -0.0132(18) 0.0041(17)
O92 0.075(3) 0.030(2) 0.043(2) 0.0047(18) -0.0140(17) 0.0031(17)
O101 0.0290(16) 0.0207(14) 0.0203(13) -0.0032(11) 0.0003(11) -0.0010(12)
O102 0.0369(16) 0.0319(17) 0.0347(16) -0.0108(13) 0.0176(13) -0.0070(13)
N1 0.0298(17) 0.0176(17) 0.0215(16) 0.0034(14) 0.0048(14) 0.0012(15)
N2 0.0233(16) 0.0205(18) 0.0203(16) 0.0004(14) 0.0025(13) -0.0021(14)
C1 0.027(2) 0.016(2) 0.032(2) 0.0064(17) -0.0001(17) -0.0035(16)
C2 0.026(2) 0.018(2) 0.029(2) 0.0048(18) -0.0061(15) 0.0014(15)
C4 0.0232(19) 0.020(2) 0.032(2) 0.0018(19) 0.0025(18) -0.0019(15)
C5 0.033(2) 0.013(2) 0.029(2) 0.0064(18) 0.0084(18) 0.0032(17)
C6 0.025(2) 0.0174(19) 0.022(2) 0.0009(16) 0.0051(15) 0.0016(16)
C7 0.032(2) 0.014(2) 0.026(2) -0.0021(17) 0.0028(16) -0.0022(15)
C9 0.0264(19) 0.020(2) 0.037(2) -0.0053(19) 0.0037(18) 0.0014(16)
C10 0.032(2) 0.0079(18) 0.031(2) -0.0016(16) 0.0022(19) -0.0046(17)

loop_
_atom_type_symbol
_atom_type_description
_atom_type_scat_dispersion_real
_atom_type_scat_dispersion_imag
_atom_type_scat_source
C C 0.0033 0.0016 'International Tables Vol C Tables 4.2.6.8 and 6.1.1.4'
H H 0.0000 0.0000 'International Tables Vol C Tables 4.2.6.8 and 6.1.1.4'
Cl Cl 0.1484 0.1585 'International Tables Vol C Tables 4.2.6.8 and 6.1.1.4'
K K 0.2009 0.2494 'International Tables Vol C Tables 4.2.6.8 and 6.1.1.4'
N N 0.0061 0.0033 'International Tables Vol C Tables 4.2.6.8 and 6.1.1.4'
O O 0.0106 0.0060 'International Tables Vol C Tables 4.2.6.8 and 6.1.1.4'
Ru Ru -1.2594 0.8363 'International Tables Vol C Tables 4.2.6.8 and 6.1.1.4'
S S 0.1246 0.1234 'International Tables Vol C Tables 4.2.6.8 and 6.1.1.4'

loop_
_diffrn_radiation_wavelength_id
0.71073

loop_
_exptl_crystal_face_index_h
_exptl_crystal_face_index_k
_exptl_crystal_face_index_l
_exptl_crystal_face_perp_dist
0 0 1 0.020000
0 0 -1 0.020000
0 1 0 0.010000
0 -1 0 0.010000
1 0 0 0.050000
-1 0 0 0.040000

loop_
_geom_angle_atom_site_label_1
_geom_angle_atom_site_label_2
_geom_angle_atom_site_label_3
_geom_angle
_geom_angle_site_symmetry_1
_geom_angle_site_symmetry_3
_geom_angle_publ_flag
N1 Ru1 O11 177.59(13) . . ?
N1 Ru1 O51 98.09(12) . . ?
O11 Ru1 O51 82.33(10) . . ?
N1 Ru1 S3 96.75(11) . . ?
O11 Ru1 S3 85.64(8) . . ?
O51 Ru1 S3 86.07(7) . . ?
N1 Ru1 Cl2 92.35(11) . . ?
O11 Ru1 Cl2 87.41(8) . . ?
O51 Ru1 Cl2 168.87(7) . . ?
S3 Ru1 Cl2 88.89(3) . . ?
N1 Ru1 Cl1 90.93(11) . . ?
O11 Ru1 Cl1 86.70(8) . . ?
O51 Ru1 Cl1 89.22(7) . . ?
S3 Ru1 Cl1 171.48(4) . . ?
Cl2 Ru1 Cl1 94.49(3) . . ?
N2 Ru2 O61 177.28(13) . . ?
N2 Ru2 O101 98.50(12) . . ?
O61 Ru2 O101 82.85(10) . . ?
N2 Ru2 S8 97.01(10) . . ?
O61 Ru2 S8 85.43(8) . . ?
O101 Ru2 S8 85.85(7) . . ?
N2 Ru2 Cl4 90.91(10) . . ?
O61 Ru2 Cl4 87.89(8) . . ?
O101 Ru2 Cl4 169.96(8) . . ?
S8 Ru2 Cl4 89.55(3) . . ?
N2 Ru2 Cl3 90.54(10) . . ?
O61 Ru2 Cl3 87.12(8) . . ?
O101 Ru2 Cl3 88.82(7) . . ?
S8 Ru2 Cl3 171.32(4) . . ?
Cl4 Ru2 Cl3 94.62(3) . . ?
O91 K1 O102 149.41(11) . 4_545 ?
O91 K1 O92 76.64(11) . 1_655 ?
O102 K1 O92 81.03(9) 4_545 1_655 ?
O91 K1 O52 87.34(11) . 4_445 ?
O102 K1 O52 117.91(9) 4_545 4_445 ?
O92 K1 O52 160.26(10) 1_655 4_445 ?
O91 K1 O11 77.89(11) . . ?
O102 K1 O11 115.86(9) 4_545 . ?
O92 K1 O11 74.48(9) 1_655 . ?
O52 K1 O11 91.10(8) 4_445 . ?
O91 K1 Cl1 132.65(10) . . ?
O102 K1 Cl1 74.00(7) 4_545 . ?
O92 K1 Cl1 107.06(9) 1_655 . ?
O52 K1 Cl1 75.44(6) 4_445 . ?
O11 K1 Cl1 59.13(5) . . ?
O91 K1 O62 80.84(10) . 4_535 ?
O102 K1 O62 69.29(7) 4_545 4_535 ?
O92 K1 O62 55.63(10) 1_655 4_535 ?
O52 K1 O62 133.56(8) 4_445 4_535 ?
O11 K1 O62 129.00(7) . 4_535 ?
Cl1 K1 O62 141.23(6) . 4_535 ?
O91 K1 Cl3 83.07(10) . . ?
O102 K1 Cl3 90.07(7) 4_545 . ?
O92 K1 Cl3 119.41(9) 1_655 . ?
O52 K1 Cl3 68.95(6) 4_445 . ?
O11 K1 Cl3 153.04(6) . . ?
Cl1 K1 Cl3 127.68(4) . . ?
O62 K1 Cl3 65.13(5) 4_535 . ?
O91 K1 K2 40.47(9) . 1_655 ?
O102 K1 K2 114.44(6) 4_545 1_655 ?
O92 K1 K2 36.18(7) 1_655 1_655 ?
O52 K1 K2 127.02(6) 4_445 1_655 ?
O11 K1 K2 72.91(5) . 1_655 ?
Cl1 K1 K2 128.00(3) . 1_655 ?
O62 K1 K2 61.10(5) 4_535 1_655 ?
Cl3 K1 K2 104.11(3) . 1_655 ?
O91 K1 K2 167.12(10) . 4_545 ?
O102 K1 K2 40.27(5) 4_545 4_545 ?
O92 K1 K2 116.21(8) 1_655 4_545 ?
O52 K1 K2 80.24(6) 4_445 4_545 ?
O11 K1 K2 105.53(5) . 4_545 ?
Cl1 K1 K2 47.01(2) . 4_545 ?
O62 K1 K2 105.33(5) 4_535 4_545 ?
Cl3 K1 K2 89.29(3) . 4_545 ?
K2 K1 K2 152.35(3) 1_655 4_545 ?
O91 K1 K2 62.12(9) . 4_535 ?
O102 K1 K2 128.27(7) 4_545 4_535 ?
O92 K1 K2 135.60(9) 1_655 4_535 ?
O52 K1 K2 37.15(5) 4_445 4_535 ?
O11 K1 K2 109.74(5) . 4_535 ?
Cl1 K1 K2 112.60(3) . 4_535 ?
O62 K1 K2 99.86(5) 4_535 4_535 ?
Cl3 K1 K2 43.66(2) . 4_535 ?
K2 K1 K2 100.928(18) 1_655 4_535 ?
K2 K1 K2 105.33(2) 4_545 4_535 ?
O91 K1 H911 14.1(6) . . ?
O102 K1 H911 156.1(11) 4_545 . ?
O92 K1 H911 75.9(11) 1_655 . ?
O52 K1 H911 85.7(11) 4_445 . ?
O11 K1 H911 63.9(6) . . ?
Cl1 K1 H911 118.9(7) . . ?
O62 K1 H911 92.0(9) 4_535 . ?
Cl3 K1 H911 95.6(7) . . ?
K2 K1 H911 41.6(11) 1_655 . ?
K2 K1 H911 162.4(9) 4_545 . ?
K2 K1 H911 68.0(10) 4_535 . ?
O92 K2 O52 148.13(11) . 1_445 ?
O92 K2 O91 77.04(11) . 1_455 ?
O52 K2 O91 80.42(9) 1_445 1_455 ?
O92 K2 O102 88.44(11) . . ?
O52 K2 O102 116.95(9) 1_445 . ?
O91 K2 O102 162.03(10) 1_455 . ?
O92 K2 O61 78.90(10) . 4_435 ?
O52 K2 O61 116.91(8) 1_445 4_435 ?
O91 K2 O61 75.84(10) 1_455 4_435 ?
O102 K2 O61 91.16(8) . 4_435 ?
O92 K2 Cl3 134.34(10) . 4_435 ?
O52 K2 Cl3 74.01(6) 1_445 4_435 ?
O91 K2 Cl3 107.06(10) 1_455 4_435 ?
O102 K2 Cl3 75.60(6) . 4_435 ?
O61 K2 Cl3 59.38(5) 4_435 4_435 ?
O92 K2 Cl1 81.71(9) . 4_445 ?
O52 K2 Cl1 89.30(7) 1_445 4_445 ?
O91 K2 Cl1 117.81(10) 1_455 4_445 ?
O102 K2 Cl1 69.52(6) . 4_445 ?
O61 K2 Cl1 152.94(6) 4_435 4_445 ?
Cl3 K2 Cl1 128.53(4) 4_435 4_445 ?
O92 K2 O12 80.31(11) . 1_455 ?
O52 K2 O12 68.34(7) 1_445 1_455 ?
O91 K2 O12 55.27(10) 1_455 1_455 ?
O102 K2 O12 133.13(8) . 1_455 ?
O61 K2 O12 129.95(7) 4_435 1_455 ?
Cl3 K2 O12 140.34(6) 4_435 1_455 ?
Cl1 K2 O12 63.89(5) 4_445 1_455 ?
O92 K2 K1 41.01(9) . 1_455 ?
O52 K2 K1 113.92(6) 1_445 1_455 ?
O91 K2 K1 36.05(8) 1_455 1_455 ?
O102 K2 K1 128.43(6) . 1_455 ?
O61 K2 K1 72.97(5) 4_435 1_455 ?
Cl3 K2 K1 127.64(3) 4_435 1_455 ?
Cl1 K2 K1 103.75(3) 4_445 1_455 ?
O12 K2 K1 61.65(5) 1_455 1_455 ?
O92 K2 K1 61.75(9) . 4_445 ?
O52 K2 K1 127.64(7) 1_445 4_445 ?
O91 K2 K1 135.54(9) 1_455 4_445 ?
O102 K2 K1 37.73(5) . 4_445 ?
O61 K2 K1 109.48(5) 4_435 4_445 ?
Cl3 K2 K1 113.33(3) 4_435 4_445 ?
Cl1 K2 K1 43.94(2) 4_445 4_445 ?
O12 K2 K1 99.50(5) 1_455 4_445 ?
K1 K2 K1 101.419(18) 1_455 4_445 ?
O92 K2 K1 166.95(9) . 4_435 ?
O52 K2 K1 40.64(5) 1_445 4_435 ?
O91 K2 K1 115.84(8) 1_455 4_435 ?
O102 K2 K1 79.27(6) . 4_435 ?
O61 K2 K1 105.48(5) 4_435 4_435 ?
Cl3 K2 K1 46.55(2) 4_435 4_435 ?
Cl1 K2 K1 89.82(3) 4_445 4_435 ?
O12 K2 K1 104.91(5) 1_455 4_435 ?
K1 K2 K1 151.88(2) 1_455 4_435 ?
K1 K2 K1 105.33(2) 4_445 4_435 ?
O92 K2 H921 13.3(6) . . ?
O52 K2 H921 152.9(11) 1_445 . ?
O91 K2 H921 74.1(11) 1_455 . ?
O102 K2 H921 89.4(11) . . ?
O61 K2 H921 65.6(6) 4_435 . ?
Cl3 K2 H921 122.1(7) 4_435 . ?
Cl1 K2 H921 94.5(6) 4_445 . ?
O12 K2 H921 89.3(9) 1_455 . ?
K1 K2 H921 39.2(11) 1_455 . ?
K1 K2 H921 69.3(10) 4_445 . ?
K1 K2 H921 165.6(10) 4_435 . ?
Ru1 Cl1 K1 97.40(4) . . ?
Ru1 Cl1 K2 150.64(4) . 4_545 ?
K1 Cl1 K2 89.05(4) . 4_545 ?
Ru2 Cl3 K2 96.62(4) . 4_535 ?
Ru2 Cl3 K1 152.06(4) . . ?
K2 Cl3 K1 89.79(4) 4_535 . ?
C2 S3 C4 104.75(19) . . ?
C2 S3 Ru1 96.72(13) . . ?
C4 S3 Ru1 96.26(13) . . ?
C9 S8 C7 104.71(19) . . ?
C9 S8 Ru2 96.08(13) . . ?
C7 S8 Ru2 96.54(13) . . ?
C1 O11 Ru1 122.1(2) . . ?
C1 O11 K1 124.9(2) . . ?
Ru1 O11 K1 107.96(10) . . ?
C1 O12 K2 119.5(2) . 1_655 ?
C5 O51 Ru1 120.2(2) . . ?
C5 O52 K2 119.9(2) . 1_665 ?
C5 O52 K1 136.7(2) . 4_545 ?
K2 O52 K1 102.21(8) 1_665 4_545 ?
C6 O61 Ru2 122.4(2) . . ?
C6 O61 K2 123.3(2) . 4_535 ?
Ru2 O61 K2 107.99(10) . 4_535 ?
C6 O62 K1 120.3(2) . 4_435 ?
K1 O91 K2 103.48(13) . 1_655 ?
K1 O91 H911 100(5) . . ?
K2 O91 H911 84(5) 1_655 . ?
K1 O91 H912 141(5) . . ?
K2 O91 H912 107(5) 1_655 . ?
H911 O91 H912 106(3) . . ?
K2 O92 K1 102.81(13) . 1_455 ?
K2 O92 H921 108(4) . . ?
K1 O92 H921 71(5) 1_455 . ?
K2 O92 H922 146(4) . . ?
K1 O92 H922 93(5) 1_455 . ?
H921 O92 H922 106(3) . . ?
C10 O101 Ru2 121.0(2) . . ?
C10 O102 K1 119.1(2) . 4_445 ?
C10 O102 K2 137.5(2) . . ?
K1 O102 K2 102.00(8) 4_445 . ?
O1 N1 Ru1 176.1(3) . . ?
O2 N2 Ru2 174.1(3) . . ?
O12 C1 O11 122.6(3) . . ?
O12 C1 C2 119.9(3) . . ?
O11 C1 C2 117.5(3) . . ?
C1 C2 S3 115.2(3) . . ?
C1 C2 H21 108.5 . . ?
S3 C2 H21 108.5 . . ?
C1 C2 H22 108.5 . . ?
S3 C2 H22 108.5 . . ?
H21 C2 H22 107.5 . . ?
C5 C4 S3 114.7(3) . . ?
C5 C4 H41 108.6 . . ?
S3 C4 H41 108.6 . . ?
C5 C4 H42 108.6 . . ?
S3 C4 H42 108.6 . . ?
H41 C4 H42 107.6 . . ?
O52 C5 O51 121.3(4) . . ?
O52 C5 C4 119.6(3) . . ?
O51 C5 C4 119.0(3) . . ?
O62 C6 O61 123.2(3) . . ?
O62 C6 C7 118.7(3) . . ?
O61 C6 C7 118.0(3) . . ?
C6 C7 S8 115.0(3) . . ?
C6 C7 H71 108.5 . . ?
S8 C7 H71 108.5 . . ?
C6 C7 H72 108.5 . . ?
S8 C7 H72 108.5 . . ?
H71 C7 H72 107.5 . . ?
C10 C9 S8 114.8(3) . . ?
C10 C9 H91 108.6 . . ?
S8 C9 H91 108.6 . . ?
C10 C9 H92 108.6 . . ?
S8 C9 H92 108.6 . . ?
H91 C9 H92 107.5 . . ?
O102 C10 O101 122.5(3) . . ?
O102 C10 C9 119.0(4) . . ?
O101 C10 C9 118.4(3) . . ?

loop_
_geom_bond_atom_site_label_1
_geom_bond_atom_site_label_2
_geom_bond_distance
_geom_bond_site_symmetry_2
_geom_bond_publ_flag
Ru1 N1 1.741(3) . ?
Ru1 O11 2.013(2) . ?
Ru1 O51 2.030(2) . ?
Ru1 S3 2.3232(9) . ?
Ru1 Cl2 2.3797(9) . ?
Ru1 Cl1 2.3799(9) . ?
Ru2 N2 1.736(3) . ?
Ru2 O61 2.016(2) . ?
Ru2 O101 2.033(2) . ?
Ru2 S8 2.3258(9) . ?
Ru2 Cl4 2.3804(9) . ?
Ru2 Cl3 2.3831(10) . ?
K1 O91 2.651(4) . ?
K1 O102 2.785(3) 4_545 ?
K1 O92 2.948(4) 1_655 ?
K1 O52 3.000(3) 4_445 ?
K1 O11 3.045(3) . ?
K1 Cl1 3.0895(14) . ?
K1 O62 3.258(3) 4_535 ?
K1 Cl3 3.2685(13) . ?
K1 K2 4.3805(11) 1_655 ?
K1 K2 4.4518(13) 4_545 ?
K1 K2 4.5026(13) 4_535 ?
K1 H911 2.87(5) . ?
K2 O92 2.652(4) . ?
K2 O52 2.782(3) 1_445 ?
K2 O91 2.924(4) 1_455 ?
K2 O102 2.942(3) . ?
K2 O61 3.034(3) 4_435 ?
K2 Cl3 3.1088(13) 4_435 ?
K2 Cl1 3.2571(13) 4_445 ?
K2 O12 3.312(3) 1_455 ?
K2 K1 4.3805(11) 1_455 ?
K2 K1 4.4518(13) 4_445 ?
K2 K1 4.5026(13) 4_435 ?
K2 H921 2.95(4) . ?
Cl1 K2 3.2571(13) 4_545 ?
Cl3 K2 3.1087(13) 4_535 ?
S3 C2 1.802(4) . ?
S3 C4 1.812(4) . ?
S8 C9 1.806(4) . ?
S8 C7 1.821(4) . ?
O1 N1 1.142(4) . ?
O2 N2 1.142(4) . ?
O11 C1 1.307(4) . ?
O12 C1 1.224(4) . ?
O12 K2 3.312(3) 1_655 ?
O51 C5 1.310(4) . ?
O52 C5 1.227(4) . ?
O52 K2 2.782(3) 1_665 ?
O52 K1 3.000(3) 4_545 ?
O61 C6 1.298(4) . ?
O61 K2 3.034(3) 4_535 ?
O62 C6 1.223(4) . ?
O62 K1 3.258(3) 4_435 ?
O91 K2 2.924(4) 1_655 ?
O91 H911 0.71(2) . ?
O91 H912 0.72(2) . ?
O92 K1 2.948(4) 1_455 ?
O92 H921 0.71(2) . ?
O92 H922 0.72(2) . ?
O101 C10 1.288(4) . ?
O102 C10 1.220(4) . ?
O102 K1 2.785(3) 4_445 ?
C1 C2 1.520(5) . ?
C2 H21 0.9900 . ?
C2 H22 0.9900 . ?
C4 C5 1.502(6) . ?
C4 H41 0.9900 . ?
C4 H42 0.9900 . ?
C6 C7 1.502(5) . ?
C7 H71 0.9900 . ?
C7 H72 0.9900 . ?
C9 C10 1.524(6) . ?
C9 H91 0.9900 . ?
C9 H92 0.9900 . ?

loop_
_geom_hbond_atom_site_label_D
_geom_hbond_atom_site_label_H
_geom_hbond_atom_site_label_A
_geom_hbond_distance_DH
_geom_hbond_distance_HA
_geom_hbond_distance_DA
_geom_hbond_angle_DHA
_geom_hbond_site_symmetry_A
_geom_hbond_publ_flag
O91 H911 O12 0.71(2) 2.25(3) 2.913(5) 156(6) . ?
O91 H911 O51 0.71(2) 2.56(5) 2.952(4) 117(5) 1_545 ?
O91 H912 O102 0.72(2) 2.47(3) 3.092(5) 146(6) 4_535 ?
O92 H921 O62 0.71(2) 2.24(3) 2.909(5) 157(5) 4_435 ?
O92 H921 O101 0.71(2) 2.53(4) 2.993(4) 125(5) 4_445 ?
O92 H922 O52 0.72(2) 2.46(4) 3.068(5) 142(5) 1_455 ?
O92 H922 O51 0.72(2) 2.60(4) 3.219(5) 144(6) 1_455 ?
